data_2106720
loop_
_publ_author_name
'Palkina, K.'
'Jost, K.H.'

_publ_section_title
;
 Crystal structure of bismuth polyphosphate, Bi(P O3)3
;
_journal_name_full 'Acta Crystallographica B (24,1968-38,1982)'
_journal_page_first 2281
_journal_page_last 2285
_journal_volume 31
_journal_year 1975
_chemical_formula_sum 'Bi O9 P3'
_chemical_name_systematic 'Bi (P O3)3'
_space_group_IT_number 14
_symmetry_space_group_name_Hall '-P 2yab'
_symmetry_space_group_name_H-M 'P 1 21/a 1'
_cell_angle_alpha 90
_cell_angle_beta 93.35
_cell_angle_gamma 90
_cell_formula_units_Z 4
_cell_length_a 13.732
_cell_length_b 6.933
_cell_length_c 7.152
_cell_volume 679.735
_citation_journal_id_ASTM ACBCAR
_cod_data_source_file Palkina_ACBCAR_1975_75.cif
_cod_data_source_block Bi1O9P3
_cod_original_cell_volume 679.7352
_cod_original_sg_symbol_Hall '-P 2ybc (z,y,-x)'
_cod_original_formula_sum 'Bi1 O9 P3'
_cod_database_code 2106720

loop_
_symmetry_equiv_pos_as_xyz
x,y,z
-x+1/2,y+1/2,-z
-x,-y,-z
x-1/2,-y-1/2,z

loop_
_atom_site_label
_atom_site_type_symbol
_atom_site_fract_x
_atom_site_fract_y
_atom_site_fract_z
_atom_site_occupancy
_atom_site_U_iso_or_equiv
Bi1 Bi+3 0.068 0.1363 0.2425 1 0.0
O8 O-2 0.0743 0.1104 0.9176 1 0.0
O3 O-2 0.4089 0.2295 0.2798 1 0.0
P3 P+5 0.1365 0.1848 0.768 1 0.0
O9 O-2 0.0959 0.1563 0.5701 1 0.0
O7 O-2 0.091 0.4602 0.203 1 0.0
O4 O-2 0.311 0.0276 0.5011 1 0.0
P1 P+5 0.3235 0.1006 0.2934 1 0.0
O5 O-2 0.1566 0.4033 0.8153 1 0.0
O1 O-2 0.2257 0.1747 0.2198 1 0.0
O6 O-2 0.3696 0.311 0.7044 1 0.0
P2 P+5 0.3419 0.106 0.7066 1 0.0
O2 O-2 0.2408 0.0847 0.8035 1 0.0
